data_4132836
loop_
_publ_author_name
'Li, Hongze'
'Shen, Shou-Jie'
'Zhu, Cheng-Liang'
'Xu, Hao'

_publ_section_title
;
 Enantioselective Synthesis of Oseltamivir Phosphate (Tamiflu) via the
 Iron-Catalyzed Stereoselective Olefin Diazidation.
;
_journal_issue 33
_journal_name_full 'Journal of the American Chemical Society'
_journal_page_first 10619
_journal_page_last 10626
_journal_paper_doi 10.1021/jacs.8b06900
_journal_volume 140
_journal_year 2018
_chemical_formula_moiety 'C11 H15 N7 O6'
_chemical_formula_sum 'C11 H15 N7 O6'
_chemical_formula_weight 341.30
_space_group_crystal_system monoclinic
_space_group_IT_number 15
_space_group_name_Hall '-C 2yc'
_space_group_name_H-M_alt 'C 1 2/c 1'
_atom_sites_solution_hydrogens geom
_atom_sites_solution_primary dual
_audit_creation_date 2018-01-31
_audit_creation_method
;
Olex2 1.2-alpha
(compiled 2018.01.22 svn.r3481 for OlexSys, GUI svn.r5457)
;
_cell_angle_alpha 90
_cell_angle_beta 101.3940(10)
_cell_angle_gamma 90
_cell_formula_units_Z 8
_cell_length_a 16.0517(2)
_cell_length_b 8.04410(10)
_cell_length_c 24.0949(3)
_cell_measurement_reflns_used 9839
_cell_measurement_temperature 173(2)
_cell_measurement_theta_max 72.11
_cell_measurement_theta_min 5.56
_cell_volume 3049.85(7)
_computing_cell_refinement 'SAINT v8.34A (Bruker, 2013)'
_computing_data_collection 'COSMO (BRUKER, V1.61, 2009)'
_computing_data_reduction 'SAINT v8.34A (Bruker, 2013)'
_computing_molecular_graphics 'Olex2 (Dolomanov et al., 2009)'
_computing_publication_material 'Olex2 (Dolomanov et al., 2009)'
_computing_structure_refinement 'XL (Sheldrick, 2008)'
_computing_structure_solution 'ShelXT (Sheldrick, 2015)'
_diffrn_ambient_temperature 173(2)
_diffrn_detector_area_resol_mean 836.6
_diffrn_measured_fraction_theta_full 0.989
_diffrn_measured_fraction_theta_max 0.980
_diffrn_measurement_device_type 'Bruker APEX-II CCD'
_diffrn_measurement_method '\w and \f'
_diffrn_radiation_monochromator graphite
_diffrn_radiation_type CuK\a
_diffrn_radiation_wavelength 1.54178
_diffrn_reflns_av_R_equivalents 0.0226
_diffrn_reflns_av_unetI/netI 0.0138
_diffrn_reflns_Laue_measured_fraction_full 0.989
_diffrn_reflns_Laue_measured_fraction_max 0.980
_diffrn_reflns_limit_h_max 19
_diffrn_reflns_limit_h_min -19
_diffrn_reflns_limit_k_max 9
_diffrn_reflns_limit_k_min -9
_diffrn_reflns_limit_l_max 29
_diffrn_reflns_limit_l_min -29
_diffrn_reflns_number 20954
_diffrn_reflns_point_group_measured_fraction_full 0.989
_diffrn_reflns_point_group_measured_fraction_max 0.980
_diffrn_reflns_theta_full 67.679
_diffrn_reflns_theta_max 72.100
_diffrn_reflns_theta_min 3.743
_diffrn_source 'sealed tube'
_diffrn_standards_number 0
_exptl_absorpt_coefficient_mu 1.058
_exptl_absorpt_correction_T_max 0.7536
_exptl_absorpt_correction_T_min 0.7117
_exptl_absorpt_correction_type multi-scan
_exptl_absorpt_process_details
'SADABS-2012/1 (Bruker,2012) was used for absorption correction. wR2(int) was 0.0435 before and 0.0374 after correction. The Ratio of minimum to maximum transmission is 0.9444. The \l/2 correction factor is 0.0015.'
_exptl_crystal_colour yellow
_exptl_crystal_colour_primary yellow
_exptl_crystal_density_diffrn 1.487
_exptl_crystal_description Chunk
_exptl_crystal_F_000 1424
_exptl_crystal_recrystallization_method 'used as received'
_exptl_crystal_size_max 0.401
_exptl_crystal_size_mid 0.38
_exptl_crystal_size_min 0.344
_refine_diff_density_max 0.213
_refine_diff_density_min -0.240
_refine_diff_density_rms 0.054
_refine_ls_extinction_method none
_refine_ls_goodness_of_fit_ref 1.065
_refine_ls_hydrogen_treatment constr
_refine_ls_matrix_type full
_refine_ls_number_parameters 219
_refine_ls_number_reflns 2936
_refine_ls_number_restraints 0
_refine_ls_restrained_S_all 1.065
_refine_ls_R_factor_all 0.0351
_refine_ls_R_factor_gt 0.0344
_refine_ls_shift/su_max 0.000
_refine_ls_shift/su_mean 0.000
_refine_ls_structure_factor_coef Fsqd
_refine_ls_weighting_details 'w=1/[\s^2^(Fo^2^)+(0.0468P)^2^+2.1715P] where P=(Fo^2^+2Fc^2^)/3'
_refine_ls_weighting_scheme calc
_refine_ls_wR_factor_gt 0.0879
_refine_ls_wR_factor_ref 0.0886
_reflns_Friedel_coverage 0.000
_reflns_number_gt 2846
_reflns_number_total 2936
_reflns_threshold_expression 'I > 2\s(I)'
_cod_data_source_file ja8b06900_si_002.cif
_cod_data_source_block hx118a
_cod_database_code 4132836
_shelxl_version_number 2014/6
_shelx_space_group_comment
;
The symmetry employed for this shelxl refinement is uniquely defined
by the following loop, which should always be used as a source of
symmetry information in preference to the above space-group names.
They are only intended as comments.
;
_shelx_estimated_absorpt_t_max 0.712
_shelx_estimated_absorpt_t_min 0.676
_olex2_refinement_description
;
1. Fixed Uiso
 At 1.2 times of:
  All C(H) groups, All C(H,H) groups
 At 1.5 times of:
  All C(H,H,H) groups
2.a Ternary CH refined with riding coordinates:
 C1(H1), C2(H2), C3(H3), C5(H5), C6(H6)
2.b Secondary CH2 refined with riding coordinates:
 C4(H4A,H4B), C10(H10A,H10B)
2.c Idealised Me refined as rotating group:
 C8(H8A,H8B,H8C), C11(H11A,H11B,H11C)
;
_olex2_diffrn_ambient_temperature_device 'Oxford Cryosystems'
_olex2_exptl_crystal_mounting_method 'The crystal was mounted on a nylon loop with paratone oil'
_olex2_submission_original_sample_id HL-DAP
_olex2_submission_special_instructions 'No special instructions were received'

loop_
_space_group_symop_operation_xyz
'x, y, z'
'-x, y, -z+1/2'
'x+1/2, y+1/2, z'
'-x+1/2, y+1/2, -z+1/2'
'-x, -y, -z'
'x, -y, z-1/2'
'-x+1/2, -y+1/2, -z'
'x+1/2, -y+1/2, z-1/2'

loop_
_atom_site_label
_atom_site_type_symbol
_atom_site_fract_x
_atom_site_fract_y
_atom_site_fract_z
_atom_site_U_iso_or_equiv
_atom_site_adp_type
_atom_site_occupancy
_atom_site_site_symmetry_order
_atom_site_calc_flag
_atom_site_refinement_flags_posn
O1 O 0.60406(5) 0.77979(10) 0.45657(3) 0.01932(18) Uani 1 1 d .
O2 O 0.52405(6) 0.82348(13) 0.52178(4) 0.0320(2) Uani 1 1 d .
O3 O 0.73137(6) 0.62634(13) 0.30049(4) 0.0314(2) Uani 1 1 d .
O4 O 0.60866(6) 0.72785(14) 0.25175(4) 0.0368(2) Uani 1 1 d .
O5 O 0.67220(6) 0.96206(12) 0.35667(4) 0.0326(2) Uani 1 1 d .
O6 O 0.54841(7) 1.07008(11) 0.35517(4) 0.0347(2) Uani 1 1 d .
N1 N 0.61232(7) 0.42652(13) 0.45144(4) 0.0271(2) Uani 1 1 d .
N2 N 0.63948(6) 0.28267(13) 0.45905(4) 0.0241(2) Uani 1 1 d .
N3 N 0.67018(8) 0.15857(14) 0.47126(5) 0.0370(3) Uani 1 1 d .
N4 N 0.40434(6) 0.58155(13) 0.37721(4) 0.0257(2) Uani 1 1 d .
N5 N 0.35194(7) 0.68781(14) 0.38508(5) 0.0282(2) Uani 1 1 d .
N6 N 0.29890(8) 0.77806(18) 0.38756(6) 0.0467(3) Uani 1 1 d .
N7 N 0.59617(7) 0.95137(12) 0.35622(4) 0.0229(2) Uani 1 1 d .
C1 C 0.52827(7) 0.76324(14) 0.41366(4) 0.0182(2) Uani 1 1 d .
H1 H 0.4871 0.8535 0.4178 0.022 Uiso 1 1 calc R
C2 C 0.48687(7) 0.59180(14) 0.41764(5) 0.0198(2) Uani 1 1 d .
H2 H 0.4770 0.5755 0.4570 0.024 Uiso 1 1 calc R
C3 C 0.54017(7) 0.44661(14) 0.40244(5) 0.0216(2) Uani 1 1 d .
H3 H 0.5049 0.3432 0.3983 0.026 Uiso 1 1 calc R
C4 C 0.57187(8) 0.47731(14) 0.34741(5) 0.0229(2) Uani 1 1 d .
H4A H 0.5229 0.4767 0.3152 0.027 Uiso 1 1 calc R
H4B H 0.6107 0.3863 0.3415 0.027 Uiso 1 1 calc R
C5 C 0.61879(7) 0.64473(14) 0.34891(5) 0.0195(2) Uani 1 1 d .
H5 H 0.6681 0.6454 0.3816 0.023 Uiso 1 1 calc R
C6 C 0.55668(7) 0.78079(13) 0.35715(5) 0.0184(2) Uani 1 1 d .
H6 H 0.5056 0.7739 0.3258 0.022 Uiso 1 1 calc R
C7 C 0.59300(8) 0.80703(14) 0.51033(5) 0.0222(2) Uani 1 1 d .
C8 C 0.67605(9) 0.80817(18) 0.55092(5) 0.0323(3) Uani 1 1 d .
H8A H 0.6997 0.6955 0.5545 0.048 Uiso 1 1 calc GR
H8B H 0.6676 0.8468 0.5880 0.048 Uiso 1 1 calc GR
H8C H 0.7155 0.8830 0.5370 0.048 Uiso 1 1 calc GR
C9 C 0.65063(7) 0.67179(15) 0.29447(5) 0.0225(2) Uani 1 1 d .
C10 C 0.77213(9) 0.6550(2) 0.25229(6) 0.0347(3) Uani 1 1 d .
H10A H 0.7516 0.7603 0.2331 0.042 Uiso 1 1 calc R
H10B H 0.7589 0.5629 0.2247 0.042 Uiso 1 1 calc R
C11 C 0.86506(10) 0.6638(3) 0.27478(7) 0.0508(4) Uani 1 1 d .
H11A H 0.8949 0.6802 0.2434 0.076 Uiso 1 1 calc GR
H11B H 0.8843 0.5600 0.2945 0.076 Uiso 1 1 calc GR
H11C H 0.8774 0.7571 0.3013 0.076 Uiso 1 1 calc GR

loop_
_atom_site_aniso_label
_atom_site_aniso_U_11
_atom_site_aniso_U_22
_atom_site_aniso_U_33
_atom_site_aniso_U_23
_atom_site_aniso_U_13
_atom_site_aniso_U_12
O1 0.0197(4) 0.0231(4) 0.0147(4) -0.0020(3) 0.0022(3) -0.0032(3)
O2 0.0322(5) 0.0430(5) 0.0232(4) -0.0038(4) 0.0113(4) -0.0041(4)
O3 0.0273(5) 0.0466(6) 0.0225(4) 0.0048(4) 0.0101(4) 0.0086(4)
O4 0.0307(5) 0.0615(7) 0.0178(4) 0.0054(4) 0.0036(4) 0.0061(4)
O5 0.0318(5) 0.0327(5) 0.0357(5) -0.0013(4) 0.0128(4) -0.0123(4)
O6 0.0458(6) 0.0200(4) 0.0383(5) 0.0021(4) 0.0083(4) 0.0038(4)
N1 0.0309(6) 0.0194(5) 0.0272(5) 0.0017(4) -0.0034(4) 0.0005(4)
N2 0.0238(5) 0.0246(6) 0.0222(5) 0.0012(4) 0.0006(4) -0.0018(4)
N3 0.0371(6) 0.0264(6) 0.0415(7) 0.0009(5) -0.0071(5) 0.0038(5)
N4 0.0201(5) 0.0306(6) 0.0250(5) -0.0032(4) 0.0009(4) -0.0030(4)
N5 0.0215(5) 0.0336(6) 0.0275(5) -0.0023(4) 0.0002(4) -0.0044(5)
N6 0.0295(6) 0.0504(8) 0.0562(8) -0.0137(6) -0.0015(6) 0.0072(6)
N7 0.0317(5) 0.0212(5) 0.0161(4) 0.0012(4) 0.0056(4) -0.0040(4)
C1 0.0184(5) 0.0197(5) 0.0160(5) 0.0000(4) 0.0022(4) -0.0007(4)
C2 0.0200(5) 0.0220(6) 0.0169(5) 0.0012(4) 0.0026(4) -0.0041(4)
C3 0.0240(6) 0.0192(5) 0.0200(5) 0.0009(4) 0.0003(5) -0.0032(4)
C4 0.0271(6) 0.0199(6) 0.0215(6) -0.0027(4) 0.0044(5) -0.0007(4)
C5 0.0203(5) 0.0221(6) 0.0157(5) -0.0008(4) 0.0025(4) -0.0004(4)
C6 0.0207(5) 0.0177(5) 0.0162(5) -0.0001(4) 0.0023(4) -0.0028(4)
C7 0.0304(6) 0.0202(5) 0.0166(5) -0.0003(4) 0.0060(5) -0.0051(5)
C8 0.0358(7) 0.0402(7) 0.0188(6) -0.0009(5) 0.0001(5) -0.0058(6)
C9 0.0238(6) 0.0252(6) 0.0185(5) -0.0036(4) 0.0041(5) -0.0014(4)
C10 0.0335(7) 0.0494(8) 0.0249(6) -0.0002(6) 0.0146(6) 0.0033(6)
C11 0.0350(8) 0.0794(12) 0.0413(8) -0.0022(8) 0.0154(7) -0.0039(8)

loop_
_atom_type_symbol
_atom_type_description
_atom_type_scat_dispersion_real
_atom_type_scat_dispersion_imag
_atom_type_scat_source
C C 0.0181 0.0091 'International Tables Vol C Tables 4.2.6.8 and 6.1.1.4'
H H 0.0000 0.0000 'International Tables Vol C Tables 4.2.6.8 and 6.1.1.4'
N N 0.0311 0.0180 'International Tables Vol C Tables 4.2.6.8 and 6.1.1.4'
O O 0.0492 0.0322 'International Tables Vol C Tables 4.2.6.8 and 6.1.1.4'

loop_
_geom_angle_atom_site_label_1
_geom_angle_atom_site_label_2
_geom_angle_atom_site_label_3
_geom_angle
C7 O1 C1 116.65(9)
C9 O3 C10 116.83(10)
N2 N1 C3 114.50(10)
N3 N2 N1 172.17(13)
N5 N4 C2 113.95(10)
N6 N5 N4 172.99(13)
O5 N7 O6 124.54(10)
O5 N7 C6 118.97(10)
O6 N7 C6 116.48(10)
O1 C1 H1 110.0
O1 C1 C2 110.59(9)
O1 C1 C6 105.87(8)
C2 C1 H1 110.0
C6 C1 H1 110.0
C6 C1 C2 110.29(9)
N4 C2 C1 110.41(9)
N4 C2 H2 109.1
N4 C2 C3 105.59(9)
C1 C2 H2 109.1
C3 C2 C1 113.49(9)
C3 C2 H2 109.1
N1 C3 C2 106.03(9)
N1 C3 H3 109.0
N1 C3 C4 111.37(10)
C2 C3 H3 109.0
C4 C3 C2 112.35(9)
C4 C3 H3 109.0
C3 C4 H4A 109.3
C3 C4 H4B 109.3
C3 C4 C5 111.43(9)
H4A C4 H4B 108.0
C5 C4 H4A 109.3
C5 C4 H4B 109.3
C4 C5 H5 109.3
C6 C5 C4 107.61(9)
C6 C5 H5 109.3
C9 C5 C4 110.64(9)
C9 C5 H5 109.3
C9 C5 C6 110.61(9)
N7 C6 C1 107.28(8)
N7 C6 C5 111.31(9)
N7 C6 H6 108.8
C1 C6 H6 108.8
C5 C6 C1 111.68(9)
C5 C6 H6 108.8
O1 C7 C8 111.00(10)
O2 C7 O1 122.48(11)
O2 C7 C8 126.50(11)
C7 C8 H8A 109.5
C7 C8 H8B 109.5
C7 C8 H8C 109.5
H8A C8 H8B 109.5
H8A C8 H8C 109.5
H8B C8 H8C 109.5
O3 C9 C5 110.80(10)
O4 C9 O3 124.59(11)
O4 C9 C5 124.61(11)
O3 C10 H10A 110.3
O3 C10 H10B 110.3
O3 C10 C11 107.05(11)
H10A C10 H10B 108.6
C11 C10 H10A 110.3
C11 C10 H10B 110.3
C10 C11 H11A 109.5
C10 C11 H11B 109.5
C10 C11 H11C 109.5
H11A C11 H11B 109.5
H11A C11 H11C 109.5
H11B C11 H11C 109.5

loop_
_geom_bond_atom_site_label_1
_geom_bond_atom_site_label_2
_geom_bond_distance
O1 C1 1.4386(13)
O1 C7 1.3595(13)
O2 C7 1.1997(15)
O3 C9 1.3267(15)
O3 C10 1.4594(14)
O4 C9 1.2010(15)
O5 N7 1.2213(14)
O6 N7 1.2217(14)
N1 N2 1.2374(15)
N1 C3 1.4904(15)
N2 N3 1.1264(16)
N4 N5 1.2397(15)
N4 C2 1.4836(15)
N5 N6 1.1295(17)
N7 C6 1.5136(14)
C1 H1 1.0000
C1 C2 1.5420(15)
C1 C6 1.5257(14)
C2 H2 1.0000
C2 C3 1.5342(16)
C3 H3 1.0000
C3 C4 1.5312(15)
C4 H4A 0.9900
C4 H4B 0.9900
C4 C5 1.5399(16)
C5 H5 1.0000
C5 C6 1.5197(15)
C5 C9 1.5147(15)
C6 H6 1.0000
C7 C8 1.4896(18)
C8 H8A 0.9800
C8 H8B 0.9800
C8 H8C 0.9800
C10 H10A 0.9900
C10 H10B 0.9900
C10 C11 1.485(2)
C11 H11A 0.9800
C11 H11B 0.9800
C11 H11C 0.9800

loop_
_geom_hbond_atom_site_label_D
_geom_hbond_atom_site_label_H
_geom_hbond_atom_site_label_A
_geom_hbond_distance_DH
_geom_hbond_distance_HA
_geom_hbond_distance_DA
_geom_hbond_angle_DHA
C2 H2 O2 1.00 2.55 3.0877(14) 113.2
